data_4080768
loop_
_publ_author_name
'Yuvaraj, K.'
'Roy, Dipak Kumar'
'Geetharani, K.'
'Mondal, Bijan'
'Anju, V. P.'
'Shankhari, Pritam'
'Ramkumar, V.'
'Ghosh, Sundargopal'

_publ_section_title
;
 Chemistry of Homo- and Heterometallic Bridged-Borylene Complexes
;
_journal_issue 9
_journal_name_full Organometallics
_journal_page_first 2705
_journal_paper_doi 10.1021/om400167f
_journal_volume 32
_journal_year 2013
_chemical_formula_sum 'C28 H30 B O8 Ru4'
_chemical_formula_weight 909.61
_chemical_name_systematic
;
 ?
;
_space_group_IT_number 15
_symmetry_cell_setting monoclinic
_symmetry_space_group_name_Hall '-C 2yc'
_symmetry_space_group_name_H-M 'C 1 2/c 1'
_atom_sites_solution_hydrogens geom
_atom_sites_solution_primary direct
_atom_sites_solution_secondary difmap
_audit_creation_method SHELXL-97
_cell_angle_alpha 90.00
_cell_angle_beta 114.666(5)
_cell_angle_gamma 90.00
_cell_formula_units_Z 4
_cell_length_a 20.8004(9)
_cell_length_b 9.1526(3)
_cell_length_c 18.0342(9)
_cell_measurement_reflns_used 7318
_cell_measurement_temperature 150(2)
_cell_measurement_theta_max 32.5033
_cell_measurement_theta_min 2.9567
_cell_volume 3120.0(3)
_computing_cell_refinement 'CrysAlis RED, Oxford Diffraction Ltd.,'
_computing_data_collection 'CrysAlis CCD, Oxford Diffraction Ltd.,'
_computing_data_reduction 'CrysAlis RED, Oxford Diffraction Ltd.,'
_computing_molecular_graphics Ortep3
_computing_publication_material Shelx97
_computing_structure_refinement 'SHELXL-97 (Sheldrick, 1997)'
_computing_structure_solution 'SHELXS-97 (Sheldrick, 1997)'
_diffrn_ambient_temperature 150(2)
_diffrn_detector_area_resol_mean 15.9948
_diffrn_measured_fraction_theta_full 0.998
_diffrn_measured_fraction_theta_max 0.998
_diffrn_measurement_device_type 'OXFORD DIFFRACTION SUPER NOVA'
_diffrn_measurement_method \w/q-scan
_diffrn_radiation_monochromator graphite
_diffrn_radiation_source 'Micro-Focus (Mo) X-ray Source'
_diffrn_radiation_type MoK\a
_diffrn_radiation_wavelength 0.71073
_diffrn_reflns_av_R_equivalents 0.0291
_diffrn_reflns_av_sigmaI/netI 0.0262
_diffrn_reflns_limit_h_max 24
_diffrn_reflns_limit_h_min -24
_diffrn_reflns_limit_k_max 10
_diffrn_reflns_limit_k_min -10
_diffrn_reflns_limit_l_max 21
_diffrn_reflns_limit_l_min -21
_diffrn_reflns_number 11480
_diffrn_reflns_theta_full 25.00
_diffrn_reflns_theta_max 25.00
_diffrn_reflns_theta_min 2.96
_exptl_absorpt_coefficient_mu 1.945
_exptl_absorpt_correction_T_max 0.6856
_exptl_absorpt_correction_T_min 0.5750
_exptl_absorpt_correction_type multi-scan
_exptl_absorpt_process_details
;
CrysAlis RED, Oxford Diffraction Ltd.,
Version 1.171.31.7 (release 18-10-2006 CrysAlis171 .NET)
(compiled Oct 18 2006,16:28:17)
Empirical absorption correction using spherical harmonics,
 implemented in SCALE3 ABSPACK scaling algorithm.
;
_exptl_crystal_colour black
_exptl_crystal_density_diffrn 1.936
_exptl_crystal_density_method 'not measured'
_exptl_crystal_description block
_exptl_crystal_F_000 1772
_exptl_crystal_size_max 0.32
_exptl_crystal_size_mid 0.26
_exptl_crystal_size_min 0.21
_refine_diff_density_max 0.719
_refine_diff_density_min -0.374
_refine_diff_density_rms 0.070
_refine_ls_extinction_method none
_refine_ls_goodness_of_fit_ref 1.070
_refine_ls_hydrogen_treatment riding
_refine_ls_matrix_type full
_refine_ls_number_parameters 191
_refine_ls_number_reflns 2751
_refine_ls_number_restraints 0
_refine_ls_restrained_S_all 1.070
_refine_ls_R_factor_all 0.0258
_refine_ls_R_factor_gt 0.0225
_refine_ls_shift/su_max 0.002
_refine_ls_shift/su_mean 0.000
_refine_ls_structure_factor_coef Fsqd
_refine_ls_weighting_details 'calc w=1/[\s^2^(Fo^2^)+(0.0218P)^2^+3.1527P] where P=(Fo^2^+2Fc^2^)/3'
_refine_ls_weighting_scheme calc
_refine_ls_wR_factor_gt 0.0525
_refine_ls_wR_factor_ref 0.0547
_reflns_number_gt 2500
_reflns_number_total 2751
_reflns_threshold_expression >2sigma(I)
_cod_data_source_file om400167f_si_003.cif
_cod_data_source_block 4
_cod_depositor_comments
;
The following automatic conversions were performed:

'_symmetry_cell_setting' value 'Monoclinic' changed to 'monoclinic'
according to /home/saulius/struct/CIF-dictionaries/cif_core.dic
dictionary named 'cif_core.dic' version 2.3.1 from 2005-06-27.

Automatic conversion script
Id: cif_fix_values 1891 2012-01-12 08:04:46Z andrius 
;
_cod_original_cell_volume 3120.0(2)
_cod_original_sg_symbol_H-M 'C 2/c'
_cod_database_code 4080768

loop_
_symmetry_equiv_pos_as_xyz
'x, y, z'
'-x, y, -z+1/2'
'x+1/2, y+1/2, z'
'-x+1/2, y+1/2, -z+1/2'
'-x, -y, -z'
'x, -y, z-1/2'
'-x+1/2, -y+1/2, -z'
'x+1/2, -y+1/2, z-1/2'

loop_
_atom_site_label
_atom_site_type_symbol
_atom_site_fract_x
_atom_site_fract_y
_atom_site_fract_z
_atom_site_U_iso_or_equiv
_atom_site_adp_type
_atom_site_occupancy
_atom_site_symmetry_multiplicity
_atom_site_calc_flag
_atom_site_refinement_flags
Ru1 Ru 0.598632(11) 0.26639(3) 0.758304(15) 0.03261(9) Uani 1 1 d .
Ru2 Ru 0.473229(12) 0.11492(3) 0.661646(15) 0.03411(9) Uani 1 1 d .
B1 B 0.5000 0.2929(5) 0.7500 0.0290(10) Uani 1 2 d S
O1 O 0.68255(12) 0.0315(3) 0.87444(18) 0.0674(8) Uani 1 1 d .
O2 O 0.61201(13) 0.0280(3) 0.65038(18) 0.0661(8) Uani 1 1 d .
O3 O 0.43818(19) -0.1621(3) 0.5589(2) 0.0906(10) Uani 1 1 d .
O4 O 0.42847(18) 0.3066(4) 0.5126(2) 0.0932(11) Uani 1 1 d .
C1 C 0.63262(17) 0.1039(4) 0.8396(2) 0.0458(8) Uani 1 1 d .
C2 C 0.58073(17) 0.0990(3) 0.6778(2) 0.0419(8) Uani 1 1 d .
C3 C 0.45161(19) -0.0618(4) 0.5988(2) 0.0500(9) Uani 1 1 d .
C4 C 0.44545(19) 0.2324(4) 0.5683(2) 0.0529(9) Uani 1 1 d .
C5 C 0.64519(18) 0.3992(4) 0.6886(2) 0.0449(8) Uani 1 1 d .
C6 C 0.70243(16) 0.3312(4) 0.7533(2) 0.0460(9) Uani 1 1 d .
C7 C 0.70314(17) 0.3831(4) 0.8271(2) 0.0508(9) Uani 1 1 d .
C8 C 0.64701(18) 0.4879(4) 0.8079(2) 0.0521(9) Uani 1 1 d .
C9 C 0.61233(15) 0.4976(3) 0.7227(2) 0.0479(9) Uani 1 1 d .
C10 C 0.6299(3) 0.3859(5) 0.6000(3) 0.0884(16) Uani 1 1 d .
H10A H 0.6591 0.4559 0.5865 0.133 Uiso 1 1 calc R
H10B H 0.5798 0.4066 0.5668 0.133 Uiso 1 1 calc R
H10C H 0.6409 0.2865 0.5887 0.133 Uiso 1 1 calc R
C11 C 0.7558(2) 0.2304(5) 0.7444(4) 0.0961(19) Uani 1 1 d .
H11A H 0.7944 0.2880 0.7414 0.144 Uiso 1 1 calc R
H11B H 0.7330 0.1726 0.6944 0.144 Uiso 1 1 calc R
H11C H 0.7749 0.1648 0.7916 0.144 Uiso 1 1 calc R
C12 C 0.7585(2) 0.3520(6) 0.9107(3) 0.115(2) Uani 1 1 d .
H12A H 0.7760 0.2520 0.9128 0.172 Uiso 1 1 calc R
H12B H 0.7381 0.3628 0.9506 0.172 Uiso 1 1 calc R
H12C H 0.7978 0.4209 0.9237 0.172 Uiso 1 1 calc R
C13 C 0.6363(3) 0.5849(6) 0.8686(4) 0.117(2) Uani 1 1 d .
H13A H 0.6685 0.6684 0.8811 0.176 Uiso 1 1 calc R
H13B H 0.6459 0.5297 0.9187 0.176 Uiso 1 1 calc R
H13C H 0.5873 0.6199 0.8458 0.176 Uiso 1 1 calc R
C14 C 0.5567(2) 0.6085(5) 0.6740(4) 0.098(2) Uani 1 1 d .
H14A H 0.5334 0.6463 0.7075 0.147 Uiso 1 1 calc R
H14B H 0.5214 0.5617 0.6251 0.147 Uiso 1 1 calc R
H14C H 0.5791 0.6892 0.6580 0.147 Uiso 1 1 calc R

loop_
_atom_site_aniso_label
_atom_site_aniso_U_11
_atom_site_aniso_U_22
_atom_site_aniso_U_33
_atom_site_aniso_U_23
_atom_site_aniso_U_13
_atom_site_aniso_U_12
Ru1 0.02957(13) 0.03168(15) 0.03566(16) 0.00081(10) 0.01271(11) 0.00005(9)
Ru2 0.03916(15) 0.02981(15) 0.02973(15) -0.00213(10) 0.01078(11) -0.00064(10)
B1 0.030(2) 0.024(2) 0.032(3) 0.000 0.012(2) 0.000
O1 0.0468(14) 0.0663(18) 0.081(2) 0.0302(16) 0.0188(13) 0.0226(13)
O2 0.0621(15) 0.0614(17) 0.085(2) -0.0224(15) 0.0412(15) 0.0073(13)
O3 0.138(3) 0.0493(17) 0.065(2) -0.0247(17) 0.024(2) -0.0098(18)
O4 0.105(2) 0.099(2) 0.057(2) 0.042(2) 0.0157(18) 0.002(2)
C1 0.0434(18) 0.0438(19) 0.049(2) 0.0034(16) 0.0178(16) 0.0016(15)
C2 0.0436(17) 0.0381(18) 0.044(2) -0.0014(15) 0.0176(15) 0.0026(14)
C3 0.063(2) 0.041(2) 0.039(2) -0.0017(17) 0.0150(17) -0.0018(16)
C4 0.054(2) 0.052(2) 0.044(2) 0.0031(18) 0.0119(17) -0.0031(16)
C5 0.0528(19) 0.0394(19) 0.044(2) -0.0004(16) 0.0221(16) -0.0134(15)
C6 0.0337(16) 0.0373(18) 0.074(3) 0.0043(18) 0.0301(17) 0.0029(13)
C7 0.0394(17) 0.060(2) 0.045(2) 0.0084(18) 0.0101(16) -0.0177(16)
C8 0.0509(19) 0.050(2) 0.072(3) -0.0246(19) 0.0422(19) -0.0223(17)
C9 0.0321(15) 0.0314(17) 0.079(3) 0.0072(18) 0.0213(17) -0.0031(13)
C10 0.130(4) 0.090(4) 0.053(3) -0.004(3) 0.046(3) -0.043(3)
C11 0.067(3) 0.061(3) 0.189(6) -0.006(3) 0.082(4) 0.012(2)
C12 0.075(3) 0.151(5) 0.067(3) 0.038(3) -0.021(3) -0.058(3)
C13 0.131(4) 0.118(4) 0.157(6) -0.094(4) 0.114(4) -0.074(4)
C14 0.050(2) 0.060(3) 0.176(6) 0.049(3) 0.039(3) 0.0136(19)

loop_
_atom_type_symbol
_atom_type_description
_atom_type_scat_dispersion_real
_atom_type_scat_dispersion_imag
_atom_type_scat_source
C C 0.0033 0.0016 'International Tables Vol C Tables 4.2.6.8 and 6.1.1.4'
H H 0.0000 0.0000 'International Tables Vol C Tables 4.2.6.8 and 6.1.1.4'
O O 0.0106 0.0060 'International Tables Vol C Tables 4.2.6.8 and 6.1.1.4'
B B 0.0013 0.0007 'International Tables Vol C Tables 4.2.6.8 and 6.1.1.4'
Ru Ru -1.2594 0.8363 'International Tables Vol C Tables 4.2.6.8 and 6.1.1.4'

loop_
_geom_angle_atom_site_label_1
_geom_angle_atom_site_label_2
_geom_angle_atom_site_label_3
_geom_angle
_geom_angle_site_symmetry_1
_geom_angle_site_symmetry_3
C1 Ru1 B1 100.49(14) . .
C1 Ru1 C2 82.33(14) . .
B1 Ru1 C2 99.25(13) . .
C1 Ru1 C5 135.44(13) . .
B1 Ru1 C5 124.07(13) . .
C2 Ru1 C5 90.11(13) . .
C1 Ru1 C9 148.82(14) . .
B1 Ru1 C9 96.38(15) . .
C2 Ru1 C9 120.60(14) . .
C5 Ru1 C9 36.68(12) . .
C1 Ru1 C7 89.10(13) . .
B1 Ru1 C7 134.34(15) . .
C2 Ru1 C7 126.34(14) . .
C5 Ru1 C7 60.75(13) . .
C9 Ru1 C7 60.66(12) . .
C1 Ru1 C8 114.32(15) . .
B1 Ru1 C8 101.07(15) . .
C2 Ru1 C8 150.56(13) . .
C5 Ru1 C8 60.81(13) . .
C9 Ru1 C8 35.95(13) . .
C7 Ru1 C8 36.87(13) . .
C1 Ru1 C6 99.92(13) . .
B1 Ru1 C6 157.14(15) . .
C2 Ru1 C6 93.57(13) . .
C5 Ru1 C6 36.54(12) . .
C9 Ru1 C6 60.76(11) . .
C7 Ru1 C6 36.07(13) . .
C8 Ru1 C6 60.78(12) . .
C1 Ru1 Ru2 92.31(10) . .
B1 Ru1 Ru2 50.32(10) . .
C2 Ru1 Ru2 48.93(9) . .
C5 Ru1 Ru2 115.14(9) . .
C9 Ru1 Ru2 118.51(9) . .
C7 Ru1 Ru2 174.70(10) . .
C8 Ru1 Ru2 145.46(10) . .
C6 Ru1 Ru2 138.64(10) . .
C1 Ru1 Ru2 50.43(10) . 2_656
B1 Ru1 Ru2 50.06(10) . 2_656
C2 Ru1 Ru2 90.94(10) . 2_656
C5 Ru1 Ru2 174.13(9) . 2_656
C9 Ru1 Ru2 139.18(9) . 2_656
C7 Ru1 Ru2 122.66(9) . 2_656
C8 Ru1 Ru2 118.46(9) . 2_656
C6 Ru1 Ru2 149.05(9) . 2_656
Ru2 Ru1 Ru2 61.755(11) . 2_656
C4 Ru2 C3 92.60(15) . .
C4 Ru2 C2 94.29(15) . .
C3 Ru2 C2 89.84(14) . .
C4 Ru2 B1 96.67(14) . .
C3 Ru2 B1 170.60(13) . .
C2 Ru2 B1 91.01(9) . .
C4 Ru2 C1 94.87(15) . 2_656
C3 Ru2 C1 88.17(14) . 2_656
C2 Ru2 C1 170.70(13) . 2_656
B1 Ru2 C1 89.50(9) . 2_656
C4 Ru2 Ru1 97.57(11) . .
C3 Ru2 Ru1 135.03(11) . .
C2 Ru2 Ru1 45.91(9) . .
B1 Ru2 Ru1 45.097(9) . .
C1 Ru2 Ru1 133.92(9) 2_656 .
C4 Ru2 Ru1 98.40(12) . 2_656
C3 Ru2 Ru1 132.04(11) . 2_656
C2 Ru2 Ru1 135.07(9) . 2_656
B1 Ru2 Ru1 44.882(10) . 2_656
C1 Ru2 Ru1 44.62(9) 2_656 2_656
Ru1 Ru2 Ru1 89.604(11) . 2_656
C4 Ru2 Ru2 144.96(11) . 2_656
C3 Ru2 Ru2 122.43(11) . 2_656
C2 Ru2 Ru2 87.12(9) . 2_656
B1 Ru2 Ru2 48.29(8) . 2_656
C1 Ru2 Ru2 86.29(10) 2_656 2_656
Ru1 Ru2 Ru2 59.338(10) . 2_656
Ru1 Ru2 Ru2 58.907(10) 2_656 2_656
Ru1 B1 Ru1 166.1(3) . 2_656
Ru1 B1 Ru2 84.58(10) . .
Ru1 B1 Ru2 85.05(10) 2_656 .
Ru1 B1 Ru2 85.05(10) . 2_656
Ru1 B1 Ru2 84.58(10) 2_656 2_656
Ru2 B1 Ru2 83.41(16) . 2_656
O1 C1 Ru1 141.1(3) . .
O1 C1 Ru2 134.0(3) . 2_656
Ru1 C1 Ru2 84.95(12) . 2_656
O2 C2 Ru1 138.9(3) . .
O2 C2 Ru2 135.9(3) . .
Ru1 C2 Ru2 85.16(12) . .
O3 C3 Ru2 176.9(3) . .
O4 C4 Ru2 178.4(4) . .
C6 C5 C9 108.3(3) . .
C6 C5 C10 125.0(4) . .
C9 C5 C10 126.1(4) . .
C6 C5 Ru1 73.22(19) . .
C9 C5 Ru1 72.65(19) . .
C10 C5 Ru1 127.3(2) . .
C7 C6 C5 107.7(3) . .
C7 C6 C11 126.2(4) . .
C5 C6 C11 125.9(4) . .
C7 C6 Ru1 71.71(18) . .
C5 C6 Ru1 70.24(18) . .
C11 C6 Ru1 126.8(3) . .
C6 C7 C8 108.1(3) . .
C6 C7 C12 126.1(4) . .
C8 C7 C12 125.3(4) . .
C6 C7 Ru1 72.22(18) . .
C8 C7 Ru1 71.71(18) . .
C12 C7 Ru1 128.4(3) . .
C9 C8 C7 107.6(3) . .
C9 C8 C13 126.8(4) . .
C7 C8 C13 125.0(4) . .
C9 C8 Ru1 71.62(19) . .
C7 C8 Ru1 71.42(19) . .
C13 C8 Ru1 129.7(3) . .
C8 C9 C5 108.3(3) . .
C8 C9 C14 126.7(4) . .
C5 C9 C14 124.4(4) . .
C8 C9 Ru1 72.4(2) . .
C5 C9 Ru1 70.67(18) . .
C14 C9 Ru1 129.4(2) . .
C5 C10 H10A 109.5 . .
C5 C10 H10B 109.5 . .
H10A C10 H10B 109.5 . .
C5 C10 H10C 109.5 . .
H10A C10 H10C 109.5 . .
H10B C10 H10C 109.5 . .
C6 C11 H11A 109.5 . .
C6 C11 H11B 109.5 . .
H11A C11 H11B 109.5 . .
C6 C11 H11C 109.5 . .
H11A C11 H11C 109.5 . .
H11B C11 H11C 109.5 . .
C7 C12 H12A 109.5 . .
C7 C12 H12B 109.5 . .
H12A C12 H12B 109.5 . .
C7 C12 H12C 109.5 . .
H12A C12 H12C 109.5 . .
H12B C12 H12C 109.5 . .
C8 C13 H13A 109.5 . .
C8 C13 H13B 109.5 . .
H13A C13 H13B 109.5 . .
C8 C13 H13C 109.5 . .
H13A C13 H13C 109.5 . .
H13B C13 H13C 109.5 . .
C9 C14 H14A 109.5 . .
C9 C14 H14B 109.5 . .
H14A C14 H14B 109.5 . .
C9 C14 H14C 109.5 . .
H14A C14 H14C 109.5 . .
H14B C14 H14C 109.5 . .

loop_
_geom_bond_atom_site_label_1
_geom_bond_atom_site_label_2
_geom_bond_distance
_geom_bond_site_symmetry_2
Ru1 C1 2.000(3) .
Ru1 B1 2.0085(6) .
Ru1 C2 2.035(3) .
Ru1 C5 2.238(3) .
Ru1 C9 2.264(3) .
Ru1 C7 2.270(3) .
Ru1 C8 2.274(3) .
Ru1 C6 2.277(3) .
Ru1 Ru2 2.8230(4) .
Ru1 Ru2 2.8357(4) 2_656
Ru2 C4 1.874(4) .
Ru2 C3 1.918(4) .
Ru2 C2 2.136(3) .
Ru2 B1 2.182(3) .
Ru2 C1 2.194(3) 2_656
Ru2 Ru1 2.8357(4) 2_656
Ru2 Ru2 2.9041(5) 2_656
B1 Ru1 2.0085(6) 2_656
B1 Ru2 2.182(3) 2_656
O1 C1 1.169(4) .
O2 C2 1.166(4) .
O3 C3 1.127(4) .
O4 C4 1.139(4) .
C1 Ru2 2.194(3) 2_656
C5 C6 1.416(5) .
C5 C9 1.417(5) .
C5 C10 1.499(5) .
C6 C7 1.408(5) .
C6 C11 1.503(5) .
C7 C8 1.437(5) .
C7 C12 1.494(5) .
C8 C9 1.400(5) .
C8 C13 1.497(5) .
C9 C14 1.514(5) .
C10 H10A 0.9800 .
C10 H10B 0.9800 .
C10 H10C 0.9800 .
C11 H11A 0.9800 .
C11 H11B 0.9800 .
C11 H11C 0.9800 .
C12 H12A 0.9800 .
C12 H12B 0.9800 .
C12 H12C 0.9800 .
C13 H13A 0.9800 .
C13 H13B 0.9800 .
C13 H13C 0.9800 .
C14 H14A 0.9800 .
C14 H14B 0.9800 .
C14 H14C 0.9800 .

loop_
_geom_torsion_atom_site_label_1
_geom_torsion_atom_site_label_2
_geom_torsion_atom_site_label_3
_geom_torsion_atom_site_label_4
_geom_torsion
_geom_torsion_site_symmetry_1
_geom_torsion_site_symmetry_4
C1 Ru1 Ru2 C4 -166.39(16) . .
B1 Ru1 Ru2 C4 91.89(16) . .
C2 Ru1 Ru2 C4 -88.64(18) . .
C5 Ru1 Ru2 C4 -22.61(16) . .
C9 Ru1 Ru2 C4 18.52(16) . .
C7 Ru1 Ru2 C4 -61.0(10) . .
C8 Ru1 Ru2 C4 51.8(2) . .
C6 Ru1 Ru2 C4 -58.52(17) . .
Ru2 Ru1 Ru2 C4 151.81(12) 2_656 .
C1 Ru1 Ru2 C3 -64.97(19) . .
B1 Ru1 Ru2 C3 -166.70(19) . .
C2 Ru1 Ru2 C3 12.77(19) . .
C5 Ru1 Ru2 C3 78.80(18) . .
C9 Ru1 Ru2 C3 119.93(19) . .
C7 Ru1 Ru2 C3 40.5(10) . .
C8 Ru1 Ru2 C3 153.2(2) . .
C6 Ru1 Ru2 C3 42.9(2) . .
Ru2 Ru1 Ru2 C3 -106.77(15) 2_656 .
C1 Ru1 Ru2 C2 -77.74(16) . .
B1 Ru1 Ru2 C2 -179.47(17) . .
C5 Ru1 Ru2 C2 66.03(16) . .
C9 Ru1 Ru2 C2 107.16(17) . .
C7 Ru1 Ru2 C2 27.7(10) . .
C8 Ru1 Ru2 C2 140.5(2) . .
C6 Ru1 Ru2 C2 30.13(18) . .
Ru2 Ru1 Ru2 C2 -119.54(13) 2_656 .
C1 Ru1 Ru2 B1 101.73(15) . .
C2 Ru1 Ru2 B1 179.47(17) . .
C5 Ru1 Ru2 B1 -114.50(15) . .
C9 Ru1 Ru2 B1 -73.37(16) . .
C7 Ru1 Ru2 B1 -152.8(10) . .
C8 Ru1 Ru2 B1 -40.1(2) . .
C6 Ru1 Ru2 B1 -150.41(17) . .
Ru2 Ru1 Ru2 B1 59.93(11) 2_656 .
C1 Ru1 Ru2 C1 89.32(10) . 2_656
B1 Ru1 Ru2 C1 -12.40(17) . 2_656
C2 Ru1 Ru2 C1 167.06(18) . 2_656
C5 Ru1 Ru2 C1 -126.91(16) . 2_656
C9 Ru1 Ru2 C1 -85.77(17) . 2_656
C7 Ru1 Ru2 C1 -165.3(10) . 2_656
C8 Ru1 Ru2 C1 -52.5(2) . 2_656
C6 Ru1 Ru2 C1 -162.81(18) . 2_656
Ru2 Ru1 Ru2 C1 47.52(13) 2_656 2_656
C1 Ru1 Ru2 Ru1 95.20(10) . 2_656
B1 Ru1 Ru2 Ru1 -6.53(11) . 2_656
C2 Ru1 Ru2 Ru1 172.94(13) . 2_656
C5 Ru1 Ru2 Ru1 -121.03(10) . 2_656
C9 Ru1 Ru2 Ru1 -79.90(11) . 2_656
C7 Ru1 Ru2 Ru1 -159.4(10) . 2_656
C8 Ru1 Ru2 Ru1 -46.60(17) . 2_656
C6 Ru1 Ru2 Ru1 -156.93(13) . 2_656
Ru2 Ru1 Ru2 Ru1 53.396(11) 2_656 2_656
C1 Ru1 Ru2 Ru2 41.80(10) . 2_656
B1 Ru1 Ru2 Ru2 -59.93(11) . 2_656
C2 Ru1 Ru2 Ru2 119.54(13) . 2_656
C5 Ru1 Ru2 Ru2 -174.43(10) . 2_656
C9 Ru1 Ru2 Ru2 -133.29(11) . 2_656
C7 Ru1 Ru2 Ru2 147.2(10) . 2_656
C8 Ru1 Ru2 Ru2 -99.99(17) . 2_656
C6 Ru1 Ru2 Ru2 149.67(13) . 2_656
C1 Ru1 B1 Ru1 -42.31(10) . 2_656
C2 Ru1 B1 Ru1 41.53(10) . 2_656
C5 Ru1 B1 Ru1 137.99(12) . 2_656
C9 Ru1 B1 Ru1 164.02(10) . 2_656
C7 Ru1 B1 Ru1 -141.44(15) . 2_656
C8 Ru1 B1 Ru1 -159.89(11) . 2_656
C6 Ru1 B1 Ru1 164.8(3) . 2_656
Ru2 Ru1 B1 Ru1 41.94(7) . 2_656
Ru2 Ru1 B1 Ru1 -41.90(7) 2_656 2_656
C1 Ru1 B1 Ru2 -84.25(12) . .
C2 Ru1 B1 Ru2 -0.41(13) . .
C5 Ru1 B1 Ru2 96.05(17) . .
C9 Ru1 B1 Ru2 122.09(13) . .
C7 Ru1 B1 Ru2 176.62(13) . .
C8 Ru1 B1 Ru2 158.17(12) . .
C6 Ru1 B1 Ru2 122.9(3) . .
Ru2 Ru1 B1 Ru2 -83.83(14) 2_656 .
C1 Ru1 B1 Ru2 -0.41(13) . 2_656
C2 Ru1 B1 Ru2 83.43(11) . 2_656
C5 Ru1 B1 Ru2 179.88(11) . 2_656
C9 Ru1 B1 Ru2 -154.08(12) . 2_656
C7 Ru1 B1 Ru2 -99.54(19) . 2_656
C8 Ru1 B1 Ru2 -118.00(14) . 2_656
C6 Ru1 B1 Ru2 -153.3(3) . 2_656
Ru2 Ru1 B1 Ru2 83.83(14) . 2_656
C4 Ru2 B1 Ru1 -94.06(14) . .
C3 Ru2 B1 Ru1 95.5(7) . .
C2 Ru2 B1 Ru1 0.38(12) . .
C1 Ru2 B1 Ru1 171.10(12) 2_656 .
Ru1 Ru2 B1 Ru1 170.73(16) 2_656 .
Ru2 Ru2 B1 Ru1 85.63(8) 2_656 .
C4 Ru2 B1 Ru1 95.21(14) . 2_656
C3 Ru2 B1 Ru1 -75.2(7) . 2_656
C2 Ru2 B1 Ru1 -170.34(12) . 2_656
C1 Ru2 B1 Ru1 0.37(12) 2_656 2_656
Ru1 Ru2 B1 Ru1 -170.73(16) . 2_656
Ru2 Ru2 B1 Ru1 -85.10(8) 2_656 2_656
C4 Ru2 B1 Ru2 -179.69(12) . 2_656
C3 Ru2 B1 Ru2 9.9(7) . 2_656
C2 Ru2 B1 Ru2 -85.25(9) . 2_656
C1 Ru2 B1 Ru2 85.47(9) 2_656 2_656
Ru1 Ru2 B1 Ru2 -85.63(8) . 2_656
Ru1 Ru2 B1 Ru2 85.10(8) 2_656 2_656
B1 Ru1 C1 O1 -179.6(5) . .
C2 Ru1 C1 O1 82.4(5) . .
C5 Ru1 C1 O1 0.1(6) . .
C9 Ru1 C1 O1 -58.0(6) . .
C7 Ru1 C1 O1 -44.5(5) . .
C8 Ru1 C1 O1 -72.2(5) . .
C6 Ru1 C1 O1 -9.9(5) . .
Ru2 Ru1 C1 O1 130.4(5) . .
Ru2 Ru1 C1 O1 -180.0(5) 2_656 .
B1 Ru1 C1 Ru2 0.41(13) . 2_656
C2 Ru1 C1 Ru2 -97.63(12) . 2_656
C5 Ru1 C1 Ru2 -179.94(13) . 2_656
C9 Ru1 C1 Ru2 122.0(2) . 2_656
C7 Ru1 C1 Ru2 135.49(13) . 2_656
C8 Ru1 C1 Ru2 107.75(12) . 2_656
C6 Ru1 C1 Ru2 170.06(11) . 2_656
Ru2 Ru1 C1 Ru2 -49.62(9) . 2_656
C1 Ru1 C2 O2 -81.9(4) . .
B1 Ru1 C2 O2 178.6(4) . .
C5 Ru1 C2 O2 54.0(4) . .
C9 Ru1 C2 O2 75.5(4) . .
C7 Ru1 C2 O2 1.2(5) . .
C8 Ru1 C2 O2 45.4(6) . .
C6 Ru1 C2 O2 17.6(4) . .
Ru2 Ru1 C2 O2 178.2(5) . .
Ru2 Ru1 C2 O2 -131.8(4) 2_656 .
C1 Ru1 C2 Ru2 99.87(13) . .
B1 Ru1 C2 Ru2 0.42(13) . .
C5 Ru1 C2 Ru2 -124.19(12) . .
C9 Ru1 C2 Ru2 -102.71(13) . .
C7 Ru1 C2 Ru2 -176.95(11) . .
C8 Ru1 C2 Ru2 -132.8(2) . .
C6 Ru1 C2 Ru2 -160.59(12) . .
Ru2 Ru1 C2 Ru2 50.04(8) 2_656 .
C4 Ru2 C2 O2 -81.9(4) . .
C3 Ru2 C2 O2 10.7(4) . .
B1 Ru2 C2 O2 -178.7(4) . .
C1 Ru2 C2 O2 88.3(9) 2_656 .
Ru1 Ru2 C2 O2 -178.3(5) . .
Ru1 Ru2 C2 O2 171.7(3) 2_656 .
Ru2 Ru2 C2 O2 133.2(4) 2_656 .
C4 Ru2 C2 Ru1 96.39(14) . .
C3 Ru2 C2 Ru1 -171.01(13) . .
B1 Ru2 C2 Ru1 -0.38(12) . .
C1 Ru2 C2 Ru1 -93.4(8) 2_656 .
Ru1 Ru2 C2 Ru1 -10.03(18) 2_656 .
Ru2 Ru2 C2 Ru1 -48.53(9) 2_656 .
C4 Ru2 C3 O3 3(7) . .
C2 Ru2 C3 O3 -91(7) . .
B1 Ru2 C3 O3 174(100) . .
C1 Ru2 C3 O3 98(7) 2_656 .
Ru1 Ru2 C3 O3 -100(7) . .
Ru1 Ru2 C3 O3 107(7) 2_656 .
Ru2 Ru2 C3 O3 -177(100) 2_656 .
C3 Ru2 C4 O4 163(13) . .
C2 Ru2 C4 O4 -107(13) . .
B1 Ru2 C4 O4 -15(13) . .
C1 Ru2 C4 O4 75(13) 2_656 .
Ru1 Ru2 C4 O4 -61(13) . .
Ru1 Ru2 C4 O4 30(13) 2_656 .
Ru2 Ru2 C4 O4 -16(14) 2_656 .
C1 Ru1 C5 C6 -16.7(3) . .
B1 Ru1 C5 C6 162.9(2) . .
C2 Ru1 C5 C6 -95.9(2) . .
C9 Ru1 C5 C6 116.0(3) . .
C7 Ru1 C5 C6 36.8(2) . .
C8 Ru1 C5 C6 79.3(2) . .
Ru2 Ru1 C5 C6 -139.39(18) . .
Ru2 Ru1 C5 C6 163.8(8) 2_656 .
C1 Ru1 C5 C9 -132.7(2) . .
B1 Ru1 C5 C9 46.9(2) . .
C2 Ru1 C5 C9 148.2(2) . .
C7 Ru1 C5 C9 -79.1(2) . .
C8 Ru1 C5 C9 -36.65(19) . .
C6 Ru1 C5 C9 -116.0(3) . .
Ru2 Ru1 C5 C9 104.62(19) . .
Ru2 Ru1 C5 C9 47.8(9) 2_656 .
C1 Ru1 C5 C10 104.8(4) . .
B1 Ru1 C5 C10 -75.6(4) . .
C2 Ru1 C5 C10 25.7(4) . .
C9 Ru1 C5 C10 -122.5(5) . .
C7 Ru1 C5 C10 158.4(4) . .
C8 Ru1 C5 C10 -159.1(4) . .
C6 Ru1 C5 C10 121.5(5) . .
Ru2 Ru1 C5 C10 -17.9(4) . .
Ru2 Ru1 C5 C10 -74.7(10) 2_656 .
C9 C5 C6 C7 2.3(4) . .
C10 C5 C6 C7 173.6(3) . .
Ru1 C5 C6 C7 -62.3(2) . .
C9 C5 C6 C11 -173.6(3) . .
C10 C5 C6 C11 -2.4(6) . .
Ru1 C5 C6 C11 121.7(4) . .
C9 C5 C6 Ru1 64.7(2) . .
C10 C5 C6 Ru1 -124.1(3) . .
C1 Ru1 C6 C7 -74.5(2) . .
B1 Ru1 C6 C7 78.4(4) . .
C2 Ru1 C6 C7 -157.3(2) . .
C5 Ru1 C6 C7 117.3(3) . .
C9 Ru1 C6 C7 79.3(2) . .
C8 Ru1 C6 C7 37.9(2) . .
Ru2 Ru1 C6 C7 -179.62(16) . .
Ru2 Ru1 C6 C7 -59.5(3) 2_656 .
C1 Ru1 C6 C5 168.2(2) . .
B1 Ru1 C6 C5 -38.9(4) . .
C2 Ru1 C6 C5 85.4(2) . .
C9 Ru1 C6 C5 -38.0(2) . .
C7 Ru1 C6 C5 -117.3(3) . .
C8 Ru1 C6 C5 -79.4(2) . .
Ru2 Ru1 C6 C5 63.1(2) . .
Ru2 Ru1 C6 C5 -176.81(15) 2_656 .
C1 Ru1 C6 C11 47.5(4) . .
B1 Ru1 C6 C11 -159.5(3) . .
C2 Ru1 C6 C11 -35.3(4) . .
C5 Ru1 C6 C11 -120.7(5) . .
C9 Ru1 C6 C11 -158.6(5) . .
C7 Ru1 C6 C11 122.0(5) . .
C8 Ru1 C6 C11 159.9(5) . .
Ru2 Ru1 C6 C11 -57.6(5) . .
Ru2 Ru1 C6 C11 62.5(5) 2_656 .
C5 C6 C7 C8 -1.8(4) . .
C11 C6 C7 C8 174.1(3) . .
Ru1 C6 C7 C8 -63.2(2) . .
C5 C6 C7 C12 -173.7(3) . .
C11 C6 C7 C12 2.3(6) . .
Ru1 C6 C7 C12 125.0(4) . .
C5 C6 C7 Ru1 61.4(2) . .
C11 C6 C7 Ru1 -122.7(4) . .
C1 Ru1 C7 C6 108.3(2) . .
B1 Ru1 C7 C6 -147.8(2) . .
C2 Ru1 C7 C6 28.5(3) . .
C5 Ru1 C7 C6 -37.3(2) . .
C9 Ru1 C7 C6 -79.6(2) . .
C8 Ru1 C7 C6 -116.7(3) . .
Ru2 Ru1 C7 C6 2.7(11) . .
Ru2 Ru1 C7 C6 148.24(17) 2_656 .
C1 Ru1 C7 C8 -135.0(2) . .
B1 Ru1 C7 C8 -31.2(3) . .
C2 Ru1 C7 C8 145.2(2) . .
C5 Ru1 C7 C8 79.3(2) . .
C9 Ru1 C7 C8 37.0(2) . .
C6 Ru1 C7 C8 116.7(3) . .
Ru2 Ru1 C7 C8 119.4(10) . .
Ru2 Ru1 C7 C8 -95.1(2) 2_656 .
C1 Ru1 C7 C12 -14.1(5) . .
B1 Ru1 C7 C12 89.7(5) . .
C2 Ru1 C7 C12 -93.9(5) . .
C5 Ru1 C7 C12 -159.7(5) . .
C9 Ru1 C7 C12 157.9(5) . .
C8 Ru1 C7 C12 120.9(5) . .
C6 Ru1 C7 C12 -122.4(5) . .
Ru2 Ru1 C7 C12 -119.7(9) . .
Ru2 Ru1 C7 C12 25.8(5) 2_656 .
C6 C7 C8 C9 0.6(4) . .
C12 C7 C8 C9 172.5(3) . .
Ru1 C7 C8 C9 -62.9(2) . .
C6 C7 C8 C13 -170.5(3) . .
C12 C7 C8 C13 1.4(6) . .
Ru1 C7 C8 C13 126.0(4) . .
C6 C7 C8 Ru1 63.5(2) . .
C12 C7 C8 Ru1 -124.6(4) . .
C1 Ru1 C8 C9 167.43(19) . .
B1 Ru1 C8 C9 -85.59(18) . .
C2 Ru1 C8 C9 47.2(4) . .
C5 Ru1 C8 C9 37.41(19) . .
C7 Ru1 C8 C9 116.6(3) . .
C6 Ru1 C8 C9 79.5(2) . .
Ru2 Ru1 C8 C9 -55.3(3) . .
Ru2 Ru1 C8 C9 -135.95(16) 2_656 .
C1 Ru1 C8 C7 50.9(2) . .
B1 Ru1 C8 C7 157.8(2) . .
C2 Ru1 C8 C7 -69.3(4) . .
C5 Ru1 C8 C7 -79.2(2) . .
C9 Ru1 C8 C7 -116.6(3) . .
C6 Ru1 C8 C7 -37.1(2) . .
Ru2 Ru1 C8 C7 -171.85(16) . .
Ru2 Ru1 C8 C7 107.5(2) 2_656 .
C1 Ru1 C8 C13 -69.6(5) . .
B1 Ru1 C8 C13 37.4(5) . .
C2 Ru1 C8 C13 170.2(4) . .
C5 Ru1 C8 C13 160.4(5) . .
C9 Ru1 C8 C13 123.0(5) . .
C7 Ru1 C8 C13 -120.5(6) . .
C6 Ru1 C8 C13 -157.5(5) . .
Ru2 Ru1 C8 C13 67.7(5) . .
Ru2 Ru1 C8 C13 -13.0(5) 2_656 .
C7 C8 C9 C5 0.8(4) . .
C13 C8 C9 C5 171.7(3) . .
Ru1 C8 C9 C5 -61.9(2) . .
C7 C8 C9 C14 -170.8(3) . .
C13 C8 C9 C14 0.1(6) . .
Ru1 C8 C9 C14 126.5(3) . .
C7 C8 C9 Ru1 62.8(2) . .
C13 C8 C9 Ru1 -126.3(4) . .
C6 C5 C9 C8 -2.0(4) . .
C10 C5 C9 C8 -173.1(3) . .
Ru1 C5 C9 C8 63.1(2) . .
C6 C5 C9 C14 169.9(3) . .
C10 C5 C9 C14 -1.2(5) . .
Ru1 C5 C9 C14 -125.1(3) . .
C6 C5 C9 Ru1 -65.0(2) . .
C10 C5 C9 Ru1 123.9(3) . .
C1 Ru1 C9 C8 -22.5(4) . .
B1 Ru1 C9 C8 100.07(18) . .
C2 Ru1 C9 C8 -155.21(19) . .
C5 Ru1 C9 C8 -117.4(3) . .
C7 Ru1 C9 C8 -37.99(19) . .
C6 Ru1 C9 C8 -79.6(2) . .
Ru2 Ru1 C9 C8 147.98(16) . .
Ru2 Ru1 C9 C8 69.2(2) 2_656 .
C1 Ru1 C9 C5 94.9(3) . .
B1 Ru1 C9 C5 -142.51(19) . .
C2 Ru1 C9 C5 -37.8(2) . .
C7 Ru1 C9 C5 79.4(2) . .
C8 Ru1 C9 C5 117.4(3) . .
C6 Ru1 C9 C5 37.8(2) . .
Ru2 Ru1 C9 C5 -94.60(18) . .
Ru2 Ru1 C9 C5 -173.35(15) 2_656 .
C1 Ru1 C9 C14 -146.0(4) . .
B1 Ru1 C9 C14 -23.4(4) . .
C2 Ru1 C9 C14 81.3(5) . .
C5 Ru1 C9 C14 119.1(5) . .
C7 Ru1 C9 C14 -161.5(5) . .
C8 Ru1 C9 C14 -123.5(5) . .
C6 Ru1 C9 C14 156.9(5) . .
Ru2 Ru1 C9 C14 24.5(5) . .
Ru2 Ru1 C9 C14 -54.3(5) 2_656 .
